data_9016426
loop_
_publ_author_name
'Chakoumakos, B. C.'
'Abraham, M. M.'
'Boatner, L. A.'

_publ_section_title
;
 Crystal structure refinements of zircon-type
 MVO4 (M = Sc, Y, Ce, Pr, Nd, Tb, Ho, Er, Tm, Yb, Lu)
;
_journal_name_full 'Journal of Solid State Chemistry'
_journal_page_first 197
_journal_page_last 202
_journal_paper_doi 10.1006/jssc.1994.1091
_journal_volume 109
_journal_year 1994
_chemical_compound_source Synthetic
_chemical_formula_sum 'Ce O4 V'
_chemical_name_mineral Wakefieldite-(Nd)
_space_group_IT_number 141
_symmetry_space_group_name_Hall '-I 4bd 2'
_symmetry_space_group_name_H-M 'I 41/a m d :2'
_cell_angle_alpha 90
_cell_angle_beta 90
_cell_angle_gamma 90
_cell_length_a 7.3308
_cell_length_b 7.3308
_cell_length_c 6.4356
_cell_formula_units_Z 4
_cell_volume 345.853
_database_code_amcsd 0013801
_exptl_crystal_density_diffrn 4.898
_cod_original_sg_symbol_H-M 'I 41/a m d'
_cod_original_formula_sum 'Ce V O4'
_cod_database_code 9016426

loop_
_space_group_symop_operation_xyz
x,y,z
1/2+x,1/2+y,1/2+z
1/4-y,3/4-x,1/4+z
3/4-y,1/4-x,3/4+z
1/4+y,3/4+x,1/4-z
3/4+y,1/4+x,3/4-z
1/4+y,3/4-x,1/4-z
3/4+y,1/4-x,3/4-z
1/4-y,3/4+x,1/4+z
3/4-y,1/4+x,3/4+z
1/2+x,-y,1/2+z
+x,1/2-y,+z
1/2-x,y,1/2-z
-x,1/2+y,-z
1/2+x,y,1/2-z
+x,1/2+y,-z
1/2-x,-y,1/2+z
-x,1/2-y,+z
1/4+y,1/4+x,3/4+z
3/4+y,3/4+x,1/4+z
1/4-y,1/4-x,3/4-z
3/4-y,3/4-x,1/4-z
1/4-y,1/4+x,3/4-z
3/4-y,3/4+x,1/4-z
1/4+y,1/4-x,3/4+z
3/4+y,3/4-x,1/4+z
-x,y,z
1/2-x,1/2+y,1/2+z
x,-y,-z
1/2+x,1/2-y,1/2-z
-x,-y,-z
1/2-x,1/2-y,1/2-z

loop_
_atom_site_aniso_label
_atom_site_aniso_U_11
_atom_site_aniso_U_22
_atom_site_aniso_U_33
_atom_site_aniso_U_12
_atom_site_aniso_U_13
_atom_site_aniso_U_23
Ce 0.00370 0.00370 -0.00010 0.00000 0.00000 0.00000
O 0.01560 0.00590 0.00560 0.00000 0.00000 0.00060

loop_
_atom_site_label
_atom_site_fract_x
_atom_site_fract_y
_atom_site_fract_z
_atom_site_U_iso_or_equiv
Ce 0.00000 0.75000 0.12500 0.00250
V 0.00000 0.25000 0.37500 0.00500
O 0.00000 0.42950 0.20500 0.00910

loop_
_cod_related_entry_id
_cod_related_entry_database
_cod_related_entry_code
1 AMCSD 0013801
